data_4333011
loop_
_publ_author_name
'Gao, Weiming'
'Liu, Jianhui'
'\%Akermark, Bj\"orn'
'Sun, Licheng'

_publ_section_title
;
 Bidentate Phosphine Ligand Based Fe2S2-Containing Macromolecules:&#x00A0;
 Synthesis, Characterization, and Catalytic Electrochemical Hydrogen
 Production
;
_journal_issue 23
_journal_name_full 'Inorganic Chemistry'
_journal_page_first 9169
_journal_page_last 9171
_journal_paper_doi 10.1021/ic061258e
_journal_volume 45
_journal_year 2006
_chemical_formula_sum 'C60 H52 Fe8 N4 O24 P2 S8'
_chemical_formula_weight 1978.28
_chemical_name_systematic
; 
 ? 
;
_space_group_IT_number 2
_symmetry_space_group_name_Hall '-P 1'
_symmetry_space_group_name_H-M 'P -1'
_atom_sites_solution_hydrogens geom
_atom_sites_solution_primary direct
_atom_sites_solution_secondary difmap
_audit_creation_method SHELXL-97
_cell_angle_alpha 102.468(7)
_cell_angle_beta 94.613(7)
_cell_angle_gamma 108.869(7)
_cell_formula_units_Z 1
_cell_length_a 10.462(6)
_cell_length_b 10.834(6)
_cell_length_c 19.288(10)
_cell_measurement_temperature 273(2)
_cell_volume 1993.0(19)
_computing_structure_refinement 'SHELXL-97 (Sheldrick, 1997)'
_computing_structure_solution 'SHELXS-97 (Sheldrick, 1990)'
_diffrn_ambient_temperature 273(2)
_diffrn_measured_fraction_theta_full 0.880
_diffrn_measured_fraction_theta_max 0.880
_diffrn_radiation_monochromator graphite
_diffrn_radiation_source 'fine-focus sealed tube'
_diffrn_radiation_type MoK\a
_diffrn_radiation_wavelength 0.71073
_diffrn_reflns_av_R_equivalents 0.0187
_diffrn_reflns_av_sigmaI/netI 0.0532
_diffrn_reflns_limit_h_max 13
_diffrn_reflns_limit_h_min -13
_diffrn_reflns_limit_k_max 14
_diffrn_reflns_limit_k_min -14
_diffrn_reflns_limit_l_max 25
_diffrn_reflns_limit_l_min -25
_diffrn_reflns_number 12473
_diffrn_reflns_theta_full 28.84
_diffrn_reflns_theta_max 28.84
_diffrn_reflns_theta_min 2.07
_exptl_absorpt_coefficient_mu 1.735
_exptl_crystal_density_diffrn 1.648
_exptl_crystal_density_method 'not measured'
_exptl_crystal_F_000 998
_refine_diff_density_max 1.761
_refine_diff_density_min -0.436
_refine_diff_density_rms 0.139
_refine_ls_extinction_method none
_refine_ls_goodness_of_fit_ref 1.054
_refine_ls_hydrogen_treatment mixed
_refine_ls_matrix_type full
_refine_ls_number_parameters 473
_refine_ls_number_reflns 9186
_refine_ls_number_restraints 0
_refine_ls_restrained_S_all 1.054
_refine_ls_R_factor_all 0.0934
_refine_ls_R_factor_gt 0.0614
_refine_ls_shift/su_max 0.000
_refine_ls_shift/su_mean 0.000
_refine_ls_structure_factor_coef Fsqd
_refine_ls_weighting_details 'calc w=1/[\s^2^(Fo^2^)+(0.1184P)^2^+1.9942P] where P=(Fo^2^+2Fc^2^)/3'
_refine_ls_weighting_scheme calc
_refine_ls_wR_factor_gt 0.1909
_refine_ls_wR_factor_ref 0.2150
_reflns_number_gt 6076
_reflns_number_total 9186
_reflns_threshold_expression >2sigma(I)
_cod_data_source_file ic061258esup2.cif
_cod_data_source_block gwm
_cod_original_cell_volume 1993.1(18)
_cod_database_code 4333011

loop_
_symmetry_equiv_pos_as_xyz
'x, y, z'
'-x, -y, -z'

loop_
_atom_site_label
_atom_site_type_symbol
_atom_site_fract_x
_atom_site_fract_y
_atom_site_fract_z
_atom_site_U_iso_or_equiv
_atom_site_adp_type
_atom_site_occupancy
_atom_site_symmetry_multiplicity
_atom_site_calc_flag
P1 P 0.15845(13) 0.15630(13) 0.08878(7) 0.0311(3) Uani 1 1 d
Fe1 Fe 0.06069(8) 0.31089(7) 0.12214(4) 0.0338(2) Uani 1 1 d
Fe3 Fe -0.33355(9) -0.14970(9) 0.48845(4) 0.0411(2) Uani 1 1 d
Fe2 Fe -0.09586(9) 0.39463(9) 0.19655(5) 0.0450(2) Uani 1 1 d
Fe4 Fe -0.41284(9) -0.33280(8) 0.37499(4) 0.0423(2) Uani 1 1 d
S2 S -0.16418(14) 0.19318(14) 0.11446(8) 0.0388(3) Uani 1 1 d
S1 S 0.06742(15) 0.32585(14) 0.24042(7) 0.0402(3) Uani 1 1 d
S3 S -0.42617(15) -0.12635(15) 0.38419(8) 0.0403(3) Uani 1 1 d
S4 S -0.18957(16) -0.21813(17) 0.42106(8) 0.0465(4) Uani 1 1 d
C18 C 0.0418(5) -0.0081(5) 0.0319(3) 0.0331(11) Uani 1 1 d
C7 C -0.4924(7) -0.1685(6) 0.5211(3) 0.0484(14) Uani 1 1 d
C25 C 0.2414(5) 0.1054(6) 0.1595(3) 0.0389(12) Uani 1 1 d
C4 C 0.2070(7) 0.4590(7) 0.1426(3) 0.0492(14) Uani 1 1 d
C13 C -0.1987(6) 0.0558(6) 0.1602(3) 0.0440(13) Uani 1 1 d
C11 C -0.4192(7) -0.4112(7) 0.2820(4) 0.0540(16) Uani 1 1 d
C19 C 0.2961(6) 0.2003(5) 0.0357(3) 0.0369(11) Uani 1 1 d
C12 C -0.0086(6) 0.1601(6) 0.2597(3) 0.0437(13) Uani 1 1 d
C5 C 0.0148(6) 0.3337(6) 0.0368(3) 0.0441(13) Uani 1 1 d
C15 C -0.2067(7) -0.1438(6) 0.2488(3) 0.0482(14) Uani 1 1 d
C17 C -0.2909(7) -0.0122(7) 0.3462(4) 0.0541(16) Uani 1 1 d
C26 C 0.2218(7) -0.0297(7) 0.1567(4) 0.0516(15) Uani 1 1 d
C1 C -0.2146(8) 0.3604(8) 0.2574(4) 0.0657(19) Uani 1 1 d
C10 C -0.3984(8) -0.4641(7) 0.4147(4) 0.0599(17) Uani 1 1 d
C20 C 0.3012(7) 0.2898(6) -0.0068(3) 0.0482(14) Uani 1 1 d
C30 C 0.3276(6) 0.2077(7) 0.2171(3) 0.0520(15) Uani 1 1 d
C8 C -0.2818(7) -0.2286(8) 0.5534(3) 0.0564(17) Uani 1 1 d
C3 C -0.1820(8) 0.4539(8) 0.1342(5) 0.068(2) Uani 1 1 d
C16 C -0.1018(7) -0.0849(8) 0.3760(4) 0.0556(16) Uani 1 1 d
C21 C 0.4054(7) 0.3208(7) -0.0491(4) 0.0572(17) Uani 1 1 d
C27 C 0.2883(8) -0.0630(8) 0.2119(4) 0.066(2) Uani 1 1 d
C14 C -0.0918(7) -0.0845(6) 0.2073(3) 0.0475(14) Uani 1 1 d
C6 C -0.2416(7) 0.0247(8) 0.5345(4) 0.0590(17) Uani 1 1 d
C2 C 0.0044(9) 0.5641(8) 0.2419(5) 0.070(2) Uani 1 1 d
C29 C 0.3933(7) 0.1731(10) 0.2727(4) 0.069(2) Uani 1 1 d
C23 C 0.5013(8) 0.1738(9) -0.0046(4) 0.071(2) Uani 1 1 d
C24 C 0.3967(7) 0.1416(8) 0.0364(4) 0.0583(18) Uani 1 1 d
C9 C -0.5937(8) -0.3879(7) 0.3753(4) 0.0648(19) Uani 1 1 d
C28 C 0.3717(8) 0.0362(10) 0.2700(4) 0.071(2) Uani 1 1 d
C22 C 0.5051(7) 0.2606(7) -0.0481(4) 0.0596(17) Uani 1 1 d
N1 N -0.0743(5) 0.0509(5) 0.1973(2) 0.0400(10) Uani 1 1 d
N2 N -0.1852(5) -0.0595(5) 0.3219(3) 0.0479(12) Uani 1 1 d
O5 O -0.0219(5) 0.3482(5) -0.0176(3) 0.0631(13) Uani 1 1 d
O7 O -0.5927(5) -0.1841(5) 0.5415(3) 0.0670(14) Uani 1 1 d
O11 O -0.4252(6) -0.4650(6) 0.2237(3) 0.0775(15) Uani 1 1 d
O8 O -0.2490(7) -0.2780(7) 0.5938(3) 0.0873(18) Uani 1 1 d
O10 O -0.3911(7) -0.5455(6) 0.4411(3) 0.0913(19) Uani 1 1 d
O3 O -0.2343(8) 0.4931(8) 0.0945(4) 0.106(2) Uani 1 1 d
O4 O 0.2981(6) 0.5569(5) 0.1570(3) 0.0822(17) Uani 1 1 d
O6 O -0.1858(7) 0.1336(6) 0.5637(4) 0.094(2) Uani 1 1 d
O9 O -0.7060(6) -0.4173(6) 0.3768(4) 0.099(2) Uani 1 1 d
O2 O 0.0669(8) 0.6732(6) 0.2710(4) 0.110(2) Uani 1 1 d
O1 O -0.2849(7) 0.3377(8) 0.2983(4) 0.111(2) Uani 1 1 d
O12 O -0.0303(7) 0.3720(7) 0.4476(4) 0.0953(19) Uiso 1 1 d

loop_
_atom_site_aniso_label
_atom_site_aniso_U_11
_atom_site_aniso_U_22
_atom_site_aniso_U_33
_atom_site_aniso_U_23
_atom_site_aniso_U_13
_atom_site_aniso_U_12
P1 0.0337(7) 0.0291(7) 0.0317(6) 0.0099(5) 0.0043(5) 0.0116(5)
Fe1 0.0394(4) 0.0270(4) 0.0374(4) 0.0111(3) 0.0089(3) 0.0123(3)
Fe3 0.0449(5) 0.0438(5) 0.0380(4) 0.0144(4) 0.0088(3) 0.0169(4)
Fe2 0.0514(5) 0.0367(5) 0.0531(5) 0.0120(4) 0.0173(4) 0.0214(4)
Fe4 0.0486(5) 0.0346(4) 0.0451(5) 0.0125(3) 0.0113(4) 0.0140(4)
S2 0.0395(7) 0.0365(7) 0.0427(7) 0.0138(6) 0.0044(6) 0.0144(6)
S1 0.0459(8) 0.0357(7) 0.0358(7) 0.0067(6) 0.0071(6) 0.0114(6)
S3 0.0442(8) 0.0413(8) 0.0432(7) 0.0173(6) 0.0103(6) 0.0204(6)
S4 0.0456(8) 0.0583(10) 0.0477(8) 0.0247(7) 0.0122(6) 0.0261(7)
C18 0.037(3) 0.031(3) 0.029(2) 0.009(2) -0.001(2) 0.010(2)
C7 0.058(4) 0.042(3) 0.048(3) 0.011(3) 0.014(3) 0.021(3)
C25 0.035(3) 0.044(3) 0.040(3) 0.015(2) 0.003(2) 0.015(2)
C4 0.058(4) 0.042(3) 0.049(3) 0.014(3) 0.017(3) 0.015(3)
C13 0.044(3) 0.041(3) 0.048(3) 0.020(3) 0.006(3) 0.011(3)
C11 0.060(4) 0.040(3) 0.057(4) 0.009(3) 0.012(3) 0.012(3)
C19 0.039(3) 0.036(3) 0.035(3) 0.010(2) 0.005(2) 0.012(2)
C12 0.052(3) 0.039(3) 0.033(3) 0.010(2) 0.005(2) 0.008(3)
C5 0.053(4) 0.030(3) 0.053(3) 0.016(3) 0.012(3) 0.015(3)
C15 0.054(4) 0.047(4) 0.048(3) 0.021(3) 0.017(3) 0.015(3)
C17 0.064(4) 0.050(4) 0.067(4) 0.033(3) 0.033(3) 0.029(3)
C26 0.049(4) 0.058(4) 0.057(4) 0.028(3) 0.005(3) 0.023(3)
C1 0.069(5) 0.068(5) 0.073(5) 0.022(4) 0.029(4) 0.035(4)
C10 0.078(5) 0.049(4) 0.063(4) 0.025(3) 0.025(4) 0.025(4)
C20 0.056(4) 0.044(3) 0.053(3) 0.024(3) 0.023(3) 0.019(3)
C30 0.041(3) 0.069(4) 0.044(3) 0.012(3) -0.002(3) 0.020(3)
C8 0.066(4) 0.070(5) 0.044(3) 0.022(3) 0.014(3) 0.032(4)
C3 0.077(5) 0.060(5) 0.086(5) 0.030(4) 0.022(4) 0.041(4)
C16 0.047(4) 0.072(5) 0.055(4) 0.033(3) 0.014(3) 0.018(3)
C21 0.067(4) 0.055(4) 0.058(4) 0.027(3) 0.026(3) 0.019(3)
C27 0.058(4) 0.078(5) 0.078(5) 0.047(4) 0.008(4) 0.029(4)
C14 0.062(4) 0.045(3) 0.049(3) 0.026(3) 0.027(3) 0.024(3)
C6 0.059(4) 0.057(4) 0.057(4) 0.012(3) 0.001(3) 0.019(4)
C2 0.080(5) 0.042(4) 0.088(6) 0.009(4) 0.020(4) 0.025(4)
C29 0.049(4) 0.111(7) 0.049(4) 0.019(4) -0.004(3) 0.035(4)
C23 0.058(4) 0.101(6) 0.085(5) 0.050(5) 0.032(4) 0.047(4)
C24 0.058(4) 0.078(5) 0.065(4) 0.037(4) 0.029(3) 0.043(4)
C9 0.057(4) 0.048(4) 0.073(5) 0.007(4) 0.012(4) 0.002(3)
C28 0.065(5) 0.107(7) 0.062(5) 0.038(5) 0.009(4) 0.048(5)
C22 0.049(4) 0.063(4) 0.076(5) 0.030(4) 0.026(3) 0.020(3)
N1 0.043(3) 0.038(3) 0.042(2) 0.015(2) 0.009(2) 0.014(2)
N2 0.053(3) 0.056(3) 0.047(3) 0.025(2) 0.019(2) 0.025(3)
O5 0.083(3) 0.062(3) 0.055(3) 0.031(2) 0.003(2) 0.030(3)
O7 0.071(3) 0.060(3) 0.088(4) 0.029(3) 0.040(3) 0.033(3)
O11 0.094(4) 0.062(3) 0.060(3) 0.003(3) 0.019(3) 0.012(3)
O8 0.117(5) 0.117(5) 0.064(3) 0.047(3) 0.020(3) 0.072(4)
O10 0.140(6) 0.059(3) 0.095(4) 0.041(3) 0.032(4) 0.044(4)
O3 0.128(6) 0.113(5) 0.126(6) 0.068(5) 0.032(4) 0.081(5)
O4 0.073(4) 0.050(3) 0.098(4) 0.016(3) 0.019(3) -0.011(3)
O6 0.096(4) 0.055(4) 0.099(5) -0.007(3) -0.019(4) 0.013(3)
O9 0.054(3) 0.081(4) 0.125(5) -0.002(4) 0.019(3) -0.008(3)
O2 0.125(6) 0.046(3) 0.134(6) -0.005(4) 0.010(5) 0.020(4)
O1 0.095(5) 0.146(7) 0.110(5) 0.041(5) 0.064(4) 0.048(5)

loop_
_atom_type_symbol
_atom_type_description
_atom_type_scat_dispersion_real
_atom_type_scat_dispersion_imag
_atom_type_scat_source
C C 0.0033 0.0016 'International Tables Vol C Tables 4.2.6.8 and 6.1.1.4'
H H 0.0000 0.0000 'International Tables Vol C Tables 4.2.6.8 and 6.1.1.4'
N N 0.0061 0.0033 'International Tables Vol C Tables 4.2.6.8 and 6.1.1.4'
O O 0.0106 0.0060 'International Tables Vol C Tables 4.2.6.8 and 6.1.1.4'
P P 0.1023 0.0942 'International Tables Vol C Tables 4.2.6.8 and 6.1.1.4'
S S 0.1246 0.1234 'International Tables Vol C Tables 4.2.6.8 and 6.1.1.4'
Fe Fe 0.3463 0.8444 'International Tables Vol C Tables 4.2.6.8 and 6.1.1.4'

loop_
_geom_angle_atom_site_label_1
_geom_angle_atom_site_label_2
_geom_angle_atom_site_label_3
_geom_angle
_geom_angle_site_symmetry_1
C19 P1 C25 100.9(2) .
C19 P1 C18 102.3(2) .
C25 P1 C18 101.7(2) .
C19 P1 Fe1 116.20(18) .
C25 P1 Fe1 118.12(19) .
C18 P1 Fe1 115.12(18) .
C4 Fe1 C5 91.7(3) .
C4 Fe1 P1 99.7(2) .
C5 Fe1 P1 99.30(19) .
C4 Fe1 S1 89.1(2) .
C5 Fe1 S1 158.5(2) .
P1 Fe1 S1 101.70(6) .
C4 Fe1 S2 154.6(2) .
C5 Fe1 S2 85.9(2) .
P1 Fe1 S2 105.69(7) .
S1 Fe1 S2 84.26(6) .
C4 Fe1 Fe2 100.1(2) .
C5 Fe1 Fe2 102.9(2) .
P1 Fe1 Fe2 149.59(5) .
S1 Fe1 Fe2 55.95(5) .
S2 Fe1 Fe2 56.09(5) .
C7 Fe3 C8 90.9(3) .
C7 Fe3 C6 98.8(3) .
C8 Fe3 C6 99.4(3) .
C7 Fe3 S3 89.7(2) .
C8 Fe3 S3 159.9(2) .
C6 Fe3 S3 100.3(2) .
C7 Fe3 S4 155.1(2) .
C8 Fe3 S4 86.7(2) .
C6 Fe3 S4 106.1(2) .
S3 Fe3 S4 84.36(7) .
C7 Fe3 Fe4 100.3(2) .
C8 Fe3 Fe4 103.7(2) .
C6 Fe3 Fe4 149.6(2) .
S3 Fe3 Fe4 56.50(6) .
S4 Fe3 Fe4 56.53(6) .
C2 Fe2 C1 99.1(4) .
C2 Fe2 C3 89.7(4) .
C1 Fe2 C3 102.2(4) .
C2 Fe2 S1 89.8(3) .
C1 Fe2 S1 101.0(3) .
C3 Fe2 S1 156.6(3) .
C2 Fe2 S2 159.5(3) .
C1 Fe2 S2 101.3(3) .
C3 Fe2 S2 88.2(3) .
S1 Fe2 S2 84.24(6) .
C2 Fe2 Fe1 104.5(3) .
C1 Fe2 Fe1 146.2(2) .
C3 Fe2 Fe1 101.8(3) .
S1 Fe2 Fe1 55.88(5) .
S2 Fe2 Fe1 56.14(5) .
C9 Fe4 C10 91.0(4) .
C9 Fe4 C11 97.4(3) .
C10 Fe4 C11 99.8(3) .
C9 Fe4 S3 85.5(3) .
C10 Fe4 S3 151.2(2) .
C11 Fe4 S3 109.0(2) .
C9 Fe4 S4 156.0(2) .
C10 Fe4 S4 87.3(3) .
C11 Fe4 S4 106.5(2) .
S3 Fe4 S4 84.63(7) .
C9 Fe4 Fe3 99.8(2) .
C10 Fe4 Fe3 96.0(2) .
C11 Fe4 Fe3 156.4(2) .
S3 Fe4 Fe3 56.70(5) .
S4 Fe4 Fe3 56.78(5) .
C13 S2 Fe2 110.0(2) .
C13 S2 Fe1 114.0(2) .
Fe2 S2 Fe1 67.77(5) .
C12 S1 Fe1 112.67(18) .
C12 S1 Fe2 111.0(2) .
Fe1 S1 Fe2 68.17(5) .
C17 S3 Fe4 114.5(2) .
C17 S3 Fe3 109.9(2) .
Fe4 S3 Fe3 66.80(5) .
C16 S4 Fe4 114.7(2) .
C16 S4 Fe3 109.7(2) .
Fe4 S4 Fe3 66.69(6) .
C18 C18 P1 111.7(5) 2
O7 C7 Fe3 178.0(6) .
C30 C25 C26 120.2(5) .
C30 C25 P1 117.2(5) .
C26 C25 P1 122.6(4) .
O4 C4 Fe1 177.3(6) .
N1 C13 S2 112.6(4) .
O11 C11 Fe4 177.7(6) .
C20 C19 C24 118.9(5) .
C20 C19 P1 121.1(4) .
C24 C19 P1 120.0(4) .
N1 C12 S1 114.5(4) .
O5 C5 Fe1 176.3(6) .
N2 C15 C14 111.7(5) .
N2 C17 S3 117.3(4) .
C27 C26 C25 120.3(7) .
O1 C1 Fe2 176.4(8) .
O10 C10 Fe4 178.1(7) .
C19 C20 C21 120.9(6) .
C25 C30 C29 119.0(7) .
O8 C8 Fe3 179.7(7) .
O3 C3 Fe2 178.7(8) .
N2 C16 S4 117.1(5) .
C22 C21 C20 119.5(6) .
C28 C27 C26 120.5(7) .
N1 C14 C15 116.7(5) .
O6 C6 Fe3 179.1(8) .
O2 C2 Fe2 179.0(8) .
C30 C29 C28 120.4(7) .
C22 C23 C24 121.1(6) .
C19 C24 C23 120.2(6) .
O9 C9 Fe4 177.3(7) .
C27 C28 C29 119.5(6) .
C23 C22 C21 119.4(6) .
C12 N1 C13 114.7(5) .
C12 N1 C14 115.1(5) .
C13 N1 C14 112.2(5) .
C17 N2 C16 115.6(5) .
C17 N2 C15 119.7(5) .
C16 N2 C15 116.6(5) .

loop_
_geom_bond_atom_site_label_1
_geom_bond_atom_site_label_2
_geom_bond_distance
_geom_bond_site_symmetry_2
P1 C19 1.831(6) .
P1 C25 1.833(5) .
P1 C18 1.844(5) .
P1 Fe1 2.2391(17) .
Fe1 C4 1.765(7) .
Fe1 C5 1.768(6) .
Fe1 S1 2.2457(19) .
Fe1 S2 2.2593(19) .
Fe1 Fe2 2.5183(14) .
Fe3 C7 1.790(7) .
Fe3 C8 1.801(7) .
Fe3 C6 1.802(8) .
Fe3 S3 2.2610(18) .
Fe3 S4 2.2649(18) .
Fe3 Fe4 2.4864(15) .
Fe2 C2 1.775(8) .
Fe2 C1 1.785(8) .
Fe2 C3 1.790(8) .
Fe2 S1 2.2476(19) .
Fe2 S2 2.2579(19) .
Fe4 C9 1.791(8) .
Fe4 C10 1.795(7) .
Fe4 C11 1.796(7) .
Fe4 S3 2.256(2) .
Fe4 S4 2.259(2) .
S2 C13 1.842(6) .
S1 C12 1.846(6) .
S3 C17 1.870(6) .
S4 C16 1.869(7) .
C18 C18 1.528(9) 2
C7 O7 1.125(7) .
C25 C30 1.391(8) .
C25 C26 1.399(9) .
C4 O4 1.135(8) .
C13 N1 1.457(7) .
C11 O11 1.137(8) .
C19 C20 1.391(8) .
C19 C24 1.395(8) .
C12 N1 1.430(7) .
C5 O5 1.149(7) .
C15 N2 1.460(8) .
C15 C14 1.541(8) .
C17 N2 1.433(8) .
C26 C27 1.399(9) .
C1 O1 1.133(9) .
C10 O10 1.130(8) .
C20 C21 1.411(9) .
C30 C29 1.410(9) .
C8 O8 1.126(8) .
C3 O3 1.136(9) .
C16 N2 1.435(8) .
C21 C22 1.399(9) .
C27 C28 1.374(12) .
C14 N1 1.475(7) .
C6 O6 1.124(9) .
C2 O2 1.138(9) .
C29 C28 1.415(12) .
C23 C22 1.382(10) .
C23 C24 1.399(9) .
C9 O9 1.118(9) .

loop_
_geom_torsion_atom_site_label_1
_geom_torsion_atom_site_label_2
_geom_torsion_atom_site_label_3
_geom_torsion_atom_site_label_4
_geom_torsion
_geom_torsion_site_symmetry_4
C19 P1 Fe1 C4 -39.1(3) .
C25 P1 Fe1 C4 81.0(3) .
C18 P1 Fe1 C4 -158.7(3) .
C19 P1 Fe1 C5 54.3(3) .
C25 P1 Fe1 C5 174.4(3) .
C18 P1 Fe1 C5 -65.3(3) .
C19 P1 Fe1 S1 -130.2(2) .
C25 P1 Fe1 S1 -10.1(2) .
C18 P1 Fe1 S1 110.22(18) .
C19 P1 Fe1 S2 142.6(2) .
C25 P1 Fe1 S2 -97.3(2) .
C18 P1 Fe1 S2 22.97(19) .
C19 P1 Fe1 Fe2 -169.2(2) .
C25 P1 Fe1 Fe2 -49.1(2) .
C18 P1 Fe1 Fe2 71.2(2) .
C4 Fe1 Fe2 C2 -2.3(4) .
C5 Fe1 Fe2 C2 -96.5(4) .
P1 Fe1 Fe2 C2 127.7(3) .
S1 Fe1 Fe2 C2 79.6(3) .
S2 Fe1 Fe2 C2 -172.4(3) .
C4 Fe1 Fe2 C1 -135.2(5) .
C5 Fe1 Fe2 C1 130.6(5) .
P1 Fe1 Fe2 C1 -5.2(5) .
S1 Fe1 Fe2 C1 -53.3(5) .
S2 Fe1 Fe2 C1 54.7(5) .
C4 Fe1 Fe2 C3 90.4(4) .
C5 Fe1 Fe2 C3 -3.7(3) .
P1 Fe1 Fe2 C3 -139.6(3) .
S1 Fe1 Fe2 C3 172.3(3) .
S2 Fe1 Fe2 C3 -79.7(3) .
C4 Fe1 Fe2 S1 -81.9(2) .
C5 Fe1 Fe2 S1 -176.1(2) .
P1 Fe1 Fe2 S1 48.09(11) .
S2 Fe1 Fe2 S1 107.98(7) .
C4 Fe1 Fe2 S2 170.1(2) .
C5 Fe1 Fe2 S2 76.0(2) .
P1 Fe1 Fe2 S2 -59.89(11) .
S1 Fe1 Fe2 S2 -107.98(7) .
C7 Fe3 Fe4 C9 4.8(3) .
C8 Fe3 Fe4 C9 98.2(4) .
C6 Fe3 Fe4 C9 -123.3(5) .
S3 Fe3 Fe4 C9 -78.0(3) .
S4 Fe3 Fe4 C9 174.8(3) .
C7 Fe3 Fe4 C10 -87.3(3) .
C8 Fe3 Fe4 C10 6.2(3) .
C6 Fe3 Fe4 C10 144.7(5) .
S3 Fe3 Fe4 C10 -170.0(2) .
S4 Fe3 Fe4 C10 82.7(2) .
C7 Fe3 Fe4 C11 140.8(6) .
C8 Fe3 Fe4 C11 -125.8(6) .
C6 Fe3 Fe4 C11 12.7(7) .
S3 Fe3 Fe4 C11 58.0(6) .
S4 Fe3 Fe4 C11 -49.2(6) .
C7 Fe3 Fe4 S3 82.7(2) .
C8 Fe3 Fe4 S3 176.2(2) .
C6 Fe3 Fe4 S3 -45.3(5) .
S4 Fe3 Fe4 S3 -107.24(7) .
C7 Fe3 Fe4 S4 -170.0(2) .
C8 Fe3 Fe4 S4 -76.6(2) .
C6 Fe3 Fe4 S4 62.0(5) .
S3 Fe3 Fe4 S4 107.24(7) .
C2 Fe2 S2 C13 130.0(8) .
C1 Fe2 S2 C13 -43.8(3) .
C3 Fe2 S2 C13 -145.9(3) .
S1 Fe2 S2 C13 56.3(2) .
Fe1 Fe2 S2 C13 108.6(2) .
C2 Fe2 S2 Fe1 21.4(8) .
C1 Fe2 S2 Fe1 -152.4(3) .
C3 Fe2 S2 Fe1 105.5(3) .
S1 Fe2 S2 Fe1 -52.32(6) .
C4 Fe1 S2 C13 -126.0(5) .
C5 Fe1 S2 C13 148.6(3) .
P1 Fe1 S2 C13 50.1(2) .
S1 Fe1 S2 C13 -50.5(2) .
Fe2 Fe1 S2 C13 -102.9(2) .
C4 Fe1 S2 Fe2 -23.2(5) .
C5 Fe1 S2 Fe2 -108.55(19) .
P1 Fe1 S2 Fe2 152.94(6) .
S1 Fe1 S2 Fe2 52.38(6) .
C4 Fe1 S1 C12 -152.6(3) .
C5 Fe1 S1 C12 115.1(6) .
P1 Fe1 S1 C12 -52.8(2) .
S2 Fe1 S1 C12 52.0(2) .
Fe2 Fe1 S1 C12 104.5(2) .
C4 Fe1 S1 Fe2 102.9(2) .
C5 Fe1 S1 Fe2 10.5(5) .
P1 Fe1 S1 Fe2 -157.37(6) .
S2 Fe1 S1 Fe2 -52.50(6) .
C2 Fe2 S1 C12 145.3(3) .
C1 Fe2 S1 C12 46.1(3) .
C3 Fe2 S1 C12 -126.1(7) .
S2 Fe2 S1 C12 -54.4(2) .
Fe1 Fe2 S1 C12 -106.9(2) .
C2 Fe2 S1 Fe1 -107.8(3) .
C1 Fe2 S1 Fe1 153.0(3) .
C3 Fe2 S1 Fe1 -19.2(7) .
S2 Fe2 S1 Fe1 52.55(5) .
C9 Fe4 S3 C17 -153.0(4) .
C10 Fe4 S3 C17 123.1(6) .
C11 Fe4 S3 C17 -56.8(4) .
S4 Fe4 S3 C17 48.8(3) .
Fe3 Fe4 S3 C17 102.2(3) .
C9 Fe4 S3 Fe3 104.8(3) .
C10 Fe4 S3 Fe3 21.0(5) .
C11 Fe4 S3 Fe3 -159.0(2) .
S4 Fe4 S3 Fe3 -53.37(5) .
C7 Fe3 S3 C17 148.5(3) .
C8 Fe3 S3 C17 -119.8(7) .
C6 Fe3 S3 C17 49.6(3) .
S4 Fe3 S3 C17 -55.8(2) .
Fe4 Fe3 S3 C17 -109.0(2) .
C7 Fe3 S3 Fe4 -102.5(2) .
C8 Fe3 S3 Fe4 -10.9(7) .
C6 Fe3 S3 Fe4 158.6(2) .
S4 Fe3 S3 Fe4 53.19(6) .
C9 Fe4 S4 C16 -114.6(7) .
C10 Fe4 S4 C16 159.1(3) .
C11 Fe4 S4 C16 59.7(3) .
S3 Fe4 S4 C16 -48.6(3) .
Fe3 Fe4 S4 C16 -101.9(3) .
C9 Fe4 S4 Fe3 -12.7(6) .
C10 Fe4 S4 Fe3 -99.0(2) .
C11 Fe4 S4 Fe3 161.6(2) .
S3 Fe4 S4 Fe3 53.30(5) .
C7 Fe3 S4 C16 133.0(5) .
C8 Fe3 S4 C16 -142.0(3) .
C6 Fe3 S4 C16 -43.2(3) .
S3 Fe3 S4 C16 56.0(2) .
Fe4 Fe3 S4 C16 109.2(2) .
C7 Fe3 S4 Fe4 23.9(5) .
C8 Fe3 S4 Fe4 108.8(2) .
C6 Fe3 S4 Fe4 -152.3(2) .
S3 Fe3 S4 Fe4 -53.16(6) .
C19 P1 C18 C18 -76.4(5) 2
C25 P1 C18 C18 179.5(5) 2
Fe1 P1 C18 C18 50.5(5) 2
C8 Fe3 C7 O7 -50(18) .
C6 Fe3 C7 O7 -149(18) .
S3 Fe3 C7 O7 110(18) .
S4 Fe3 C7 O7 35(18) .
Fe4 Fe3 C7 O7 55(18) .
C19 P1 C25 C30 81.4(5) .
C18 P1 C25 C30 -173.4(5) .
Fe1 P1 C25 C30 -46.4(5) .
C19 P1 C25 C26 -97.9(5) .
C18 P1 C25 C26 7.3(6) .
Fe1 P1 C25 C26 134.3(5) .
C5 Fe1 C4 O4 93(14) .
P1 Fe1 C4 O4 -168(14) .
S1 Fe1 C4 O4 -66(14) .
S2 Fe1 C4 O4 9(14) .
Fe2 Fe1 C4 O4 -11(14) .
Fe2 S2 C13 N1 -70.6(4) .
Fe1 S2 C13 N1 3.2(5) .
C9 Fe4 C11 O11 -64(17) .
C10 Fe4 C11 O11 28(17) .
S3 Fe4 C11 O11 -152(17) .
S4 Fe4 C11 O11 118(17) .
Fe3 Fe4 C11 O11 160(16) .
C25 P1 C19 C20 -155.7(5) .
C18 P1 C19 C20 99.6(5) .
Fe1 P1 C19 C20 -26.7(5) .
C25 P1 C19 C24 25.7(6) .
C18 P1 C19 C24 -79.0(5) .
Fe1 P1 C19 C24 154.7(5) .
Fe1 S1 C12 N1 -7.2(5) .
Fe2 S1 C12 N1 67.1(5) .
C4 Fe1 C5 O5 -125(8) .
P1 Fe1 C5 O5 135(8) .
S1 Fe1 C5 O5 -33(9) .
S2 Fe1 C5 O5 29(8) .
Fe2 Fe1 C5 O5 -24(8) .
Fe4 S3 C17 N2 -6.1(6) .
Fe3 S3 C17 N2 66.7(6) .
C30 C25 C26 C27 0.2(10) .
P1 C25 C26 C27 179.6(5) .
C2 Fe2 C1 O1 -79(13) .
C3 Fe2 C1 O1 -171(13) .
S1 Fe2 C1 O1 12(13) .
S2 Fe2 C1 O1 98(13) .
Fe1 Fe2 C1 O1 55(14) .
C9 Fe4 C10 O10 -53(26) .
C11 Fe4 C10 O10 -151(26) .
S3 Fe4 C10 O10 29(26) .
S4 Fe4 C10 O10 103(26) .
Fe3 Fe4 C10 O10 46(26) .
C24 C19 C20 C21 0.3(10) .
P1 C19 C20 C21 -178.3(5) .
C26 C25 C30 C29 -0.7(9) .
P1 C25 C30 C29 179.9(5) .
C7 Fe3 C8 O8 170(100) .
C6 Fe3 C8 O8 -91(100) .
S3 Fe3 C8 O8 79(100) .
S4 Fe3 C8 O8 15(100) .
Fe4 Fe3 C8 O8 69(100) .
C2 Fe2 C3 O3 46(36) .
C1 Fe2 C3 O3 145(36) .
S1 Fe2 C3 O3 -42(36) .
S2 Fe2 C3 O3 -113(36) .
Fe1 Fe2 C3 O3 -59(36) .
Fe4 S4 C16 N2 5.5(6) .
Fe3 S4 C16 N2 -67.1(5) .
C19 C20 C21 C22 0.0(11) .
C25 C26 C27 C28 1.1(11) .
N2 C15 C14 N1 -60.5(7) .
C7 Fe3 C6 O6 -1(48) .
C8 Fe3 C6 O6 -93(48) .
S3 Fe3 C6 O6 90(48) .
S4 Fe3 C6 O6 177(100) .
Fe4 Fe3 C6 O6 127(48) .
C1 Fe2 C2 O2 -54(47) .
C3 Fe2 C2 O2 49(47) .
S1 Fe2 C2 O2 -155(47) .
S2 Fe2 C2 O2 133(47) .
Fe1 Fe2 C2 O2 151(47) .
C25 C30 C29 C28 -0.1(10) .
C20 C19 C24 C23 0.7(11) .
P1 C19 C24 C23 179.4(6) .
C22 C23 C24 C19 -2.1(13) .
C10 Fe4 C9 O9 129(18) .
C11 Fe4 C9 O9 -131(17) .
S3 Fe4 C9 O9 -22(17) .
S4 Fe4 C9 O9 44(18) .
Fe3 Fe4 C9 O9 33(18) .
C26 C27 C28 C29 -1.9(12) .
C30 C29 C28 C27 1.4(12) .
C24 C23 C22 C21 2.3(13) .
C20 C21 C22 C23 -1.3(12) .
S1 C12 N1 C13 -68.2(6) .
S1 C12 N1 C14 159.3(4) .
S2 C13 N1 C12 70.0(5) .
S2 C13 N1 C14 -156.2(4) .
C15 C14 N1 C12 75.9(7) .
C15 C14 N1 C13 -57.7(7) .
S3 C17 N2 C16 -61.8(7) .
S3 C17 N2 C15 86.0(6) .
S4 C16 N2 C17 62.1(7) .
S4 C16 N2 C15 -86.8(6) .
C14 C15 N2 C17 125.4(6) .
C14 C15 N2 C16 -87.1(6) .
